data_7113835
loop_
_publ_author_name
'Komarov, Igor V.'
'Spannenberg, Anke'
'Holz, Jens'
'B\"orner, Armin'

_publ_section_title
;
 Highly stereoselective, thermodynamically controlled and reversible
 formation of a new P-chiral phosphine
;
_journal_coden_ASTM CHCOFS
_journal_issue 17
_journal_name_full
;
 Chemical Communications (Cambridge, United Kingdom)
;
_journal_page_first 2240
_journal_page_last 2241
_journal_paper_doi 10.1039/b306153a
_journal_year 2003
_chemical_formula_sum 'C16 H21 O P'
_chemical_formula_weight 260.30
_space_group_IT_number 19
_symmetry_cell_setting orthorhombic
_symmetry_space_group_name_Hall 'P 2ac 2ab'
_symmetry_space_group_name_H-M 'P 21 21 21'
_atom_sites_solution_hydrogens geom
_atom_sites_solution_primary direct
_atom_sites_solution_secondary difmap
_audit_creation_method SHELXL
_cell_angle_alpha 90.00
_cell_angle_beta 90.00
_cell_angle_gamma 90.00
_cell_formula_units_Z 4
_cell_length_a 6.7590(10)
_cell_length_b 9.998(2)
_cell_length_c 21.043(4)
_cell_measurement_reflns_used 2000
_cell_measurement_temperature 293(2)
_cell_measurement_theta_max 20
_cell_measurement_theta_min 4
_cell_volume 1422.0(4)
_computing_cell_refinement STOE-CELL
_computing_data_collection STOE-EXPOSE
_computing_data_reduction STOE-INTEGRATE
_computing_molecular_graphics XP
_computing_publication_material SHELXL-93
_computing_structure_refinement 'SHELXL-93 (Sheldrick, 1993)'
_computing_structure_solution 'SHELXS-86 (Sheldrick, 1990)'
_diffrn_ambient_temperature 293(2)
_diffrn_measurement_device STOE-IPDS
_diffrn_measurement_method 'laser scanned imaging plate'
_diffrn_radiation_monochromator graphite
_diffrn_radiation_source 'fine-focus sealed tube'
_diffrn_radiation_type MoK\a
_diffrn_radiation_wavelength 0.71073
_diffrn_reflns_av_R_equivalents 0.0721
_diffrn_reflns_av_sigmaI/netI 0.0595
_diffrn_reflns_limit_h_max 6
_diffrn_reflns_limit_h_min -6
_diffrn_reflns_limit_k_max 10
_diffrn_reflns_limit_k_min -10
_diffrn_reflns_limit_l_max 20
_diffrn_reflns_limit_l_min -21
_diffrn_reflns_number 5231
_diffrn_reflns_theta_max 21.08
_diffrn_reflns_theta_min 1.94
_diffrn_standards_interval_time 360
_diffrn_standards_number 50-200
_exptl_absorpt_coefficient_mu 0.180
_exptl_absorpt_correction_type no
_exptl_crystal_colour colourless
_exptl_crystal_density_diffrn 1.216
_exptl_crystal_description prism
_exptl_crystal_F_000 560
_exptl_crystal_size_max 0.4
_exptl_crystal_size_mid 0.3
_exptl_crystal_size_min 0.1
_refine_diff_density_max 0.142
_refine_diff_density_min -0.174
_refine_diff_density_rms 0.036
_refine_ls_abs_structure_details 'Flack H D (1983), Acta Cryst. A39, 876-881'
_refine_ls_abs_structure_Flack -0.15(19)
_refine_ls_extinction_method none
_refine_ls_goodness_of_fit_all 0.931
_refine_ls_goodness_of_fit_obs 0.999
_refine_ls_matrix_type full
_refine_ls_number_parameters 168
_refine_ls_number_reflns 1494
_refine_ls_number_restraints 0
_refine_ls_restrained_S_all 0.931
_refine_ls_restrained_S_obs 0.999
_refine_ls_R_factor_all 0.0441
_refine_ls_R_factor_obs 0.0336
_refine_ls_shift/esd_max 0.000
_refine_ls_shift/esd_mean 0.000
_refine_ls_structure_factor_coef Fsqd
_refine_ls_weighting_details 'w=1/[\s^2^(Fo^2^)+(0.0375P)^2^+0.0000P] where P=(Fo^2^+2Fc^2^)/3'
_refine_ls_weighting_scheme calc
_refine_ls_wR_factor_all 0.0786
_refine_ls_wR_factor_obs 0.0755
_reflns_number_observed 1230
_reflns_number_total 1494
_reflns_observed_criterion >2sigma(I)
_cod_duplicate_entry 7103884
_cod_data_source_file b306153a.txt
_cod_data_source_block KS015
_cod_depositor_comments
;
The following automatic conversions were performed:

'_refine_ls_weighting_scheme' value 'calc
w=1/[\s^2^(Fo^2^)+(0.0375P)^2^+0.0000P] where P=(Fo^2^+2Fc^2^)/3' was
changed to 'calc'. New tag '_refine_ls_weighting_details' was
created. The value of the new tag was set to
'w=1/[\s^2^(Fo^2^)+(0.0375P)^2^+0.0000P] where P=(Fo^2^+2Fc^2^)/3'.

Automatic conversion script
Id: cif_fix_values 3143 2015-03-26 13:38:13Z robertas 
;
_cod_original_sg_symbol_H-M P2(1)2(1)2(1)
_cod_database_code 7113835

loop_
_symmetry_equiv_pos_as_xyz
'x, y, z'
'-x+1/2, -y, z+1/2'
'-x, y+1/2, -z+1/2'
'x+1/2, -y+1/2, -z'

loop_
_atom_site_aniso_label
_atom_site_aniso_U_11
_atom_site_aniso_U_22
_atom_site_aniso_U_33
_atom_site_aniso_U_23
_atom_site_aniso_U_13
_atom_site_aniso_U_12
C1 0.042(2) 0.037(2) 0.045(2) -0.004(2) -0.003(2) -0.002(2)
C2 0.049(3) 0.041(2) 0.033(2) -0.003(2) 0.000(2) -0.004(2)
C3 0.038(3) 0.037(2) 0.047(2) -0.002(2) 0.008(2) 0.002(2)
C4 0.030(2) 0.037(2) 0.046(2) -0.007(2) -0.005(2) 0.005(2)
C5 0.045(2) 0.037(2) 0.044(2) -0.0008(15) 0.002(2) -0.005(2)
C6 0.047(3) 0.043(2) 0.044(2) 0.004(2) -0.001(2) 0.006(2)
C7 0.077(3) 0.047(2) 0.052(2) 0.006(2) 0.004(2) -0.001(3)
C8 0.066(3) 0.055(3) 0.052(3) -0.002(2) 0.010(2) -0.010(2)
C9 0.054(3) 0.031(2) 0.042(2) 0.002(2) -0.005(2) 0.003(2)
C10 0.054(3) 0.050(3) 0.046(3) 0.001(2) -0.005(2) 0.000(2)
C11 0.064(3) 0.060(3) 0.058(3) -0.005(2) 0.017(2) -0.001(2)
C12 0.095(4) 0.061(3) 0.036(3) -0.007(2) 0.007(3) 0.003(3)
C13 0.094(4) 0.086(3) 0.046(3) -0.009(2) -0.020(3) 0.016(4)
C14 0.056(3) 0.077(3) 0.054(3) -0.009(2) -0.013(2) 0.014(2)
C15 0.078(4) 0.078(3) 0.041(2) -0.004(2) -0.007(2) -0.015(3)
C16 0.054(3) 0.054(2) 0.061(3) -0.013(2) 0.012(2) 0.006(2)
O 0.042(2) 0.056(2) 0.070(2) -0.001(2) -0.0085(14) -0.0026(12)
P 0.0474(6) 0.0363(4) 0.0421(5) 0.0005(4) -0.0025(6) 0.0034(5)

loop_
_atom_site_label
_atom_site_type_symbol
_atom_site_fract_x
_atom_site_fract_y
_atom_site_fract_z
_atom_site_U_iso_or_equiv
_atom_site_thermal_displace_type
_atom_site_occupancy
_atom_site_calc_flag
_atom_site_refinement_flags
C1 C 0.5611(5) 0.1967(3) 0.1910(2) 0.0414(9) Uani 1 d .
H1A H 0.5235(5) 0.1090(3) 0.1754(2) 0.050 Uiso 1 calc R
H1B H 0.4443(5) 0.2407(3) 0.2077(2) 0.050 Uiso 1 calc R
C2 C 0.6538(6) 0.2810(3) 0.1370(2) 0.0410(10) Uani 1 d .
C3 C 0.8806(6) 0.2785(3) 0.1430(2) 0.0408(10) Uani 1 d .
C4 C 0.8841(5) 0.3228(3) 0.2139(2) 0.0379(9) Uani 1 d .
C5 C 0.7497(6) 0.4472(3) 0.21323(15) 0.0421(8) Uani 1 d .
H5A H 0.6591(6) 0.4468(3) 0.24900(15) 0.050 Uiso 1 calc R
H5B H 0.8271(6) 0.5289(3) 0.21425(15) 0.050 Uiso 1 calc R
C6 C 0.6378(7) 0.4332(4) 0.1500(2) 0.0447(10) Uani 1 d .
H6 H 0.5125(53) 0.4740(30) 0.1480(15) 0.037(10) Uiso 1 d .
C7 C 0.7753(7) 0.4921(3) 0.0993(2) 0.0589(11) Uani 1 d .
H7A H 0.7127(7) 0.4928(3) 0.0579(2) 0.071 Uiso 1 calc R
H7B H 0.8160(7) 0.5822(3) 0.1103(2) 0.071 Uiso 1 calc R
C8 C 0.9494(6) 0.3955(4) 0.1011(2) 0.0576(12) Uani 1 d .
H8A H 1.0652(6) 0.4382(4) 0.1192(2) 0.069 Uiso 1 calc R
H8B H 0.9816(6) 0.3646(4) 0.0586(2) 0.069 Uiso 1 calc R
C9 C 0.6571(6) 0.2571(3) 0.3263(2) 0.0420(10) Uani 1 d .
C10 C 0.4643(6) 0.2895(3) 0.3391(2) 0.0498(11) Uani 1 d .
H10 H 0.3689(6) 0.2769(3) 0.3078(2) 0.060 Uiso 1 calc R
C11 C 0.4078(7) 0.3408(4) 0.3977(2) 0.0608(11) Uani 1 d .
H11 H 0.2759(7) 0.3621(4) 0.4054(2) 0.073 Uiso 1 calc R
C12 C 0.5476(8) 0.3602(4) 0.4445(2) 0.0637(13) Uani 1 d .
H12 H 0.5106(8) 0.3941(4) 0.4839(2) 0.076 Uiso 1 calc R
C13 C 0.7411(9) 0.3290(4) 0.4326(2) 0.0753(13) Uani 1 d .
H13 H 0.8364(9) 0.3430(4) 0.4638(2) 0.090 Uiso 1 calc R
C14 C 0.7954(6) 0.2770(4) 0.3746(2) 0.0626(13) Uani 1 d .
H14 H 0.9271(6) 0.2547(4) 0.3674(2) 0.075 Uiso 1 calc R
C15 C 0.5694(6) 0.2383(4) 0.0725(2) 0.0657(13) Uani 1 d .
H15A H 0.4276(6) 0.2433(4) 0.0737(2) 0.099 Uiso 1 calc R
H15B H 0.6091(6) 0.1481(4) 0.0634(2) 0.099 Uiso 1 calc R
H15C H 0.6186(6) 0.2967(4) 0.0399(2) 0.099 Uiso 1 calc R
C16 C 0.9865(5) 0.1480(3) 0.1288(2) 0.0563(12) Uani 1 d .
H16A H 0.9371(5) 0.0793(3) 0.1564(2) 0.084 Uiso 1 calc R
H16B H 1.1259(5) 0.1592(3) 0.1357(2) 0.084 Uiso 1 calc R
H16C H 0.9634(5) 0.1231(3) 0.0854(2) 0.084 Uiso 1 calc R
O O 1.0751(4) 0.3433(2) 0.24083(13) 0.0561(7) Uani 1 d .
H0 H 1.1084(27) 0.4214(11) 0.2357(18) 0.084 Uiso 1 calc R
P P 0.7531(2) 0.18143(8) 0.25356(4) 0.0419(3) Uani 1 d .

loop_
_atom_type_symbol
_atom_type_description
_atom_type_scat_dispersion_real
_atom_type_scat_dispersion_imag
_atom_type_scat_source
C C 0.0033 0.0016 'International Tables Vol C Tables 4.2.6.8 and 6.1.1.4'
H H 0.0000 0.0000 'International Tables Vol C Tables 4.2.6.8 and 6.1.1.4'
O O 0.0106 0.0060 'International Tables Vol C Tables 4.2.6.8 and 6.1.1.4'
P P 0.1023 0.0942 'International Tables Vol C Tables 4.2.6.8 and 6.1.1.4'

loop_
_geom_angle_atom_site_label_1
_geom_angle_atom_site_label_2
_geom_angle_atom_site_label_3
_geom_angle
C2 C1 P 106.4(2)
C15 C2 C3 116.0(3)
C15 C2 C1 110.4(3)
C3 C2 C1 109.6(3)
C15 C2 C6 113.8(3)
C3 C2 C6 94.1(3)
C1 C2 C6 112.2(3)
C16 C3 C8 113.5(3)
C16 C3 C2 117.9(3)
C8 C3 C2 104.0(3)
C16 C3 C4 115.2(3)
C8 C3 C4 109.2(3)
C2 C3 C4 95.1(3)
O C4 C5 115.0(3)
O C4 C3 115.9(3)
C5 C4 C3 102.2(3)
O C4 P 111.1(2)
C5 C4 P 109.6(2)
C3 C4 P 101.9(2)
C6 C5 C4 103.0(3)
C7 C6 C5 105.6(3)
C7 C6 C2 102.3(3)
C5 C6 C2 102.0(3)
C8 C7 C6 102.0(3)
C7 C8 C3 105.2(3)
C10 C9 C14 117.4(3)
C10 C9 P 126.9(3)
C14 C9 P 115.6(3)
C9 C10 C11 121.6(4)
C12 C11 C10 119.9(4)
C13 C12 C11 119.5(4)
C12 C13 C14 120.3(4)
C13 C14 C9 121.4(4)
C9 P C1 108.2(2)
C9 P C4 103.3(2)
C1 P C4 87.3(2)

loop_
_geom_bond_atom_site_label_1
_geom_bond_atom_site_label_2
_geom_bond_distance
C1 C2 1.547(5)
C1 P 1.855(3)
C2 C15 1.533(5)
C2 C3 1.538(5)
C2 C6 1.550(5)
C3 C16 1.517(5)
C3 C8 1.537(5)
C3 C4 1.557(5)
C4 O 1.424(4)
C4 C5 1.540(5)
C4 P 1.865(3)
C5 C6 1.537(5)
C6 C7 1.531(5)
C7 C8 1.522(5)
C9 C10 1.370(5)
C9 C14 1.395(5)
C9 P 1.827(3)
C10 C11 1.389(5)
C11 C12 1.379(5)
C12 C13 1.368(6)
C13 C14 1.376(5)
